data_7207030
loop_
_publ_author_name
'Keene, Tony D.'
'Hursthouse, Michael B.'
'Price, Daniel J.'

_publ_section_title
;
 Recurrent H-bond graph motifs between metal tris-ethylenediamine cations
 and uncoordinated oxalate anions: Fitting a three pin plug into a two pin
 socket
;
_journal_issue 1
_journal_name_full CrystEngComm
_journal_page_first 116
_journal_paper_doi 10.1039/c1ce05837a
_journal_volume 14
_journal_year 2012
_chemical_formula_moiety
;
C6 H24 Co N6, 1.5(C2 O4), 1.805(H2 O)
;
_chemical_formula_sum 'C9 H27.61 Co N6 O7.805'
_chemical_formula_weight 403.78
_chemical_melting_point ?
_chemical_name_common
;di-(tris-(ethylenediamine-N,N')-cobalt(iii)) tris-oxalate.
3.61 H2O
;
_chemical_name_systematic
;
di-[tris-(ethylenediamine-N,N')-cobalt(III)] tris-
oxalate. 3.61 H2O
;
_space_group_IT_number 2
_symmetry_cell_setting triclinic
_symmetry_space_group_name_Hall '-P 1'
_symmetry_space_group_name_H-M 'P -1'
_atom_sites_solution_hydrogens geom
_atom_sites_solution_primary direct
_atom_sites_solution_secondary difmap
_audit_creation_method SHELXL-97
_cell_angle_alpha 71.49(2)
_cell_angle_beta 89.61(2)
_cell_angle_gamma 82.827(18)
_cell_formula_units_Z 2
_cell_length_a 7.4525(19)
_cell_length_b 8.971(2)
_cell_length_c 13.349(4)
_cell_measurement_reflns_used 9989
_cell_measurement_temperature 120(2)
_cell_measurement_theta_max 27.48
_cell_measurement_theta_min 2.91
_cell_volume 839.2(4)
_computing_cell_refinement 'DENZO (Otwinowski and Minor, 1997) and COLLECT (Hooft, 1998)'
_computing_data_collection 'DENZO (Otwinowski and Minor, 1997)'
_computing_data_reduction 'DENZO (Otwinowski and Minor, 1997) and COLLECT (Hooft, 1998)'
_computing_molecular_graphics 'Diamond (Brandenburg, 1999)'
_computing_structure_refinement
;SHELXS-97 (Sheldrick, 1997a) in WINGX (L.J. Farrugia, J. Appl. Cryst.,
1999, 32, 837-838
;
_computing_structure_solution
;SIR 92 (Altomore, Cascarno, Giacovazzo and Gualardi, 1993) in WINGX
(L.J. Farrugia, J. Appl. Cryst., 1999, 32, 837-838
;
_diffrn_ambient_temperature 120(2)
_diffrn_detector_area_resol_mean 9.091
_diffrn_measured_fraction_theta_full 0.980
_diffrn_measured_fraction_theta_max 0.980
_diffrn_measurement_device_type 'Nonius Kappa CCD Area Detector'
_diffrn_measurement_method '\f and \w scans to fill Ewald Sphere'
_diffrn_radiation_monochromator graphite
_diffrn_radiation_source 'Nonius FR591 rotating anode'
_diffrn_radiation_type MoK\a
_diffrn_radiation_wavelength 0.71073
_diffrn_reflns_av_R_equivalents 0.1896
_diffrn_reflns_av_sigmaI/netI 0.1302
_diffrn_reflns_limit_h_max 9
_diffrn_reflns_limit_h_min -9
_diffrn_reflns_limit_k_max 11
_diffrn_reflns_limit_k_min -11
_diffrn_reflns_limit_l_max 17
_diffrn_reflns_limit_l_min -17
_diffrn_reflns_number 10682
_diffrn_reflns_theta_full 27.56
_diffrn_reflns_theta_max 27.56
_diffrn_reflns_theta_min 3.14
_exptl_absorpt_coefficient_mu 1.073
_exptl_absorpt_correction_T_max 1.24686
_exptl_absorpt_correction_T_min 0.72843
_exptl_absorpt_correction_type multi-scan
_exptl_absorpt_process_details 'SORTAV (Blessing, 1997)'
_exptl_crystal_colour orange
_exptl_crystal_density_diffrn 1.598
_exptl_crystal_density_method 'not measured'
_exptl_crystal_description block
_exptl_crystal_F_000 426
_exptl_crystal_size_max 0.14
_exptl_crystal_size_mid 0.13
_exptl_crystal_size_min 0.09
_refine_diff_density_max 1.725
_refine_diff_density_min -1.215
_refine_diff_density_rms 0.151
_refine_ls_extinction_method none
_refine_ls_goodness_of_fit_ref 1.071
_refine_ls_hydrogen_treatment constr
_refine_ls_matrix_type full
_refine_ls_number_parameters 216
_refine_ls_number_reflns 3799
_refine_ls_number_restraints 0
_refine_ls_restrained_S_all 1.071
_refine_ls_R_factor_all 0.0896
_refine_ls_R_factor_gt 0.0789
_refine_ls_shift/su_max 0.000
_refine_ls_shift/su_mean 0.000
_refine_ls_structure_factor_coef Fsqd
_refine_ls_weighting_details 'calc w=1/[\s^2^(Fo^2^)+(0.0819P)^2^+2.4783P] where P=(Fo^2^+2Fc^2^)/3'
_refine_ls_weighting_scheme calc
_refine_ls_wR_factor_gt 0.2028
_refine_ls_wR_factor_ref 0.2147
_reflns_number_gt 3207
_reflns_number_total 3799
_reflns_threshold_expression >2sigma(I)
_cod_data_source_file c1ce05837a.txt
_cod_data_source_block en3
_cod_depositor_comments
;
The following automatic conversions were performed:

'_chemical_melting_point' value 'N/A' was changed to '?' - the value
is undefined or not given.

Automatic conversion script
Id: cif_fix_values 1715 2011-07-08 13:25:40Z adriana 
;
_cod_database_code 7207030

loop_
_symmetry_equiv_pos_as_xyz
'x, y, z'
'-x, -y, -z'

loop_
_atom_site_label
_atom_site_type_symbol
_atom_site_fract_x
_atom_site_fract_y
_atom_site_fract_z
_atom_site_U_iso_or_equiv
_atom_site_adp_type
_atom_site_occupancy
_atom_site_symmetry_multiplicity
_atom_site_calc_flag
_atom_site_refinement_flags
Co1 Co 0.92194(7) 0.12810(7) 0.22435(4) 0.0172(2) Uani 1 1 d .
O1 O 0.5910(5) 0.5234(5) 0.1750(3) 0.0341(8) Uani 1 1 d .
O3 O 0.8060(5) 0.6416(4) 0.0106(2) 0.0274(7) Uani 1 1 d .
O2 O 0.6473(6) 0.7148(5) 0.2390(3) 0.0434(10) Uani 1 1 d .
O4 O 0.7881(6) 0.8675(4) 0.0499(3) 0.0331(8) Uani 1 1 d .
O5 O 0.2716(5) -0.0275(6) 0.4946(3) 0.0450(12) Uani 1 1 d .
C7 C 0.6548(7) 0.6489(6) 0.1697(3) 0.0265(10) Uani 1 1 d .
C8 C 0.7588(6) 0.7258(6) 0.0676(3) 0.0221(9) Uani 1 1 d .
C9 C 0.4154(7) 0.0206(10) 0.4601(4) 0.0482(18) Uani 1 1 d .
N3 N 1.1360(5) 0.2353(5) 0.2260(3) 0.0256(9) Uani 1 1 d .
H3A H 1.2237 0.1674 0.2722 0.031 Uiso 1 1 calc R
H3B H 1.1828 0.2657 0.1596 0.031 Uiso 1 1 calc R
N6 N 0.6936(5) 0.0444(5) 0.2152(3) 0.0249(8) Uani 1 1 d .
H6A H 0.7168 -0.0516 0.2034 0.030 Uiso 1 1 calc R
H6B H 0.6350 0.0290 0.2779 0.030 Uiso 1 1 calc R
N5 N 0.8403(5) 0.2925(5) 0.0907(3) 0.0223(8) Uani 1 1 d .
H5A H 0.7957 0.3848 0.1034 0.027 Uiso 1 1 calc R
H5B H 0.9364 0.3124 0.0468 0.027 Uiso 1 1 calc R
N2 N 0.9979(6) -0.0514(5) 0.3540(3) 0.0240(8) Uani 1 1 d .
H2A H 1.0828 -0.0234 0.3921 0.029 Uiso 1 1 calc R
H2B H 0.8997 -0.0750 0.3955 0.029 Uiso 1 1 calc R
N1 N 1.0511(6) -0.0075(5) 0.1492(3) 0.0253(8) Uani 1 1 d .
H1A H 0.9695 -0.0531 0.1206 0.030 Uiso 1 1 calc R
H1B H 1.1145 0.0524 0.0951 0.030 Uiso 1 1 calc R
N4 N 0.8109(6) 0.2528(5) 0.3106(3) 0.0265(9) Uani 1 1 d .
H4A H 0.7232 0.3301 0.2710 0.032 Uiso 1 1 calc R
H4B H 0.7569 0.1882 0.3673 0.032 Uiso 1 1 calc R
C5 C 0.6972(6) 0.2386(6) 0.0388(3) 0.0242(9) Uani 1 1 d .
H5C H 0.7510 0.1625 0.0036 0.029 Uiso 1 1 calc R
H5D H 0.6270 0.3298 -0.0147 0.029 Uiso 1 1 calc R
C4 C 0.9510(8) 0.3272(7) 0.3489(4) 0.0344(12) Uani 1 1 d .
H4C H 1.0166 0.2505 0.4122 0.041 Uiso 1 1 calc R
H4D H 0.8946 0.4201 0.3677 0.041 Uiso 1 1 calc R
C6 C 0.5764(6) 0.1594(7) 0.1268(3) 0.0282(10) Uani 1 1 d .
H6C H 0.5050 0.2402 0.1521 0.034 Uiso 1 1 calc R
H6D H 0.4913 0.1031 0.1001 0.034 Uiso 1 1 calc R
O6 O 0.4433(5) 0.1028(8) 0.3657(3) 0.0657(18) Uani 1 1 d .
C1 C 1.1777(8) -0.1331(7) 0.2254(4) 0.0346(12) Uani 1 1 d .
H1C H 1.2865 -0.0890 0.2397 0.041 Uiso 1 1 calc R
H1D H 1.2164 -0.2204 0.1965 0.041 Uiso 1 1 calc R
C2 C 1.0759(9) -0.1929(6) 0.3256(4) 0.0367(13) Uani 1 1 d .
H2C H 0.9785 -0.2518 0.3139 0.044 Uiso 1 1 calc R
H2D H 1.1589 -0.2647 0.3831 0.044 Uiso 1 1 calc R
C3 C 1.0801(8) 0.3780(6) 0.2599(4) 0.0340(12) Uani 1 1 d .
H3C H 1.0194 0.4663 0.2003 0.041 Uiso 1 1 calc R
H3D H 1.1869 0.4136 0.2848 0.041 Uiso 1 1 calc R
O1W O 0.3272(14) 0.2423(12) 0.5623(7) 0.0525(19) Uiso 0.526(14) 1 d P
O2W O 0.4511(12) 0.4478(13) 0.3962(7) 0.0525(19) Uiso 0.596(18) 1 d P
O3W O 0.227(3) 0.313(2) 0.5566(14) 0.0525(19) Uiso 0.266(12) 1 d P
O4W O 0.4374(18) 0.5181(19) 0.4064(9) 0.0525(19) Uiso 0.416(16) 1 d P

loop_
_atom_site_aniso_label
_atom_site_aniso_U_11
_atom_site_aniso_U_22
_atom_site_aniso_U_33
_atom_site_aniso_U_23
_atom_site_aniso_U_13
_atom_site_aniso_U_12
Co1 0.0123(3) 0.0279(4) 0.0100(3) -0.0047(2) 0.0024(2) -0.0009(2)
O1 0.0213(18) 0.038(2) 0.0316(17) 0.0040(15) 0.0033(14) -0.0038(16)
O3 0.0295(19) 0.0314(18) 0.0217(14) -0.0101(13) 0.0068(13) -0.0017(15)
O2 0.060(3) 0.052(2) 0.0212(16) -0.0158(16) 0.0147(17) -0.005(2)
O4 0.044(2) 0.0341(19) 0.0251(16) -0.0107(14) 0.0087(15) -0.0163(17)
O5 0.0160(17) 0.091(3) 0.0155(15) -0.0012(17) 0.0009(13) -0.0019(19)
C7 0.020(2) 0.036(3) 0.0170(19) -0.0001(18) 0.0018(17) 0.000(2)
C8 0.015(2) 0.035(2) 0.0150(17) -0.0054(17) 0.0020(15) -0.0028(18)
C9 0.016(2) 0.106(5) 0.0101(19) -0.004(2) 0.0038(18) -0.003(3)
N3 0.0175(19) 0.041(2) 0.0155(15) -0.0035(15) 0.0004(14) -0.0067(17)
N6 0.0171(19) 0.043(2) 0.0138(15) -0.0066(15) 0.0035(14) -0.0063(17)
N5 0.0187(19) 0.030(2) 0.0165(15) -0.0055(14) 0.0050(14) -0.0027(16)
N2 0.023(2) 0.031(2) 0.0141(15) -0.0038(14) 0.0024(14) 0.0009(16)
N1 0.027(2) 0.030(2) 0.0167(16) -0.0065(15) 0.0010(15) -0.0002(17)
N4 0.028(2) 0.032(2) 0.0154(16) -0.0072(15) 0.0033(15) 0.0080(17)
C5 0.020(2) 0.036(3) 0.0146(17) -0.0073(17) -0.0006(16) -0.0019(19)
C4 0.047(3) 0.037(3) 0.021(2) -0.015(2) -0.002(2) 0.000(2)
C6 0.013(2) 0.047(3) 0.023(2) -0.009(2) -0.0022(17) -0.005(2)
O6 0.0133(18) 0.148(5) 0.0108(15) 0.008(2) 0.0024(13) -0.003(2)
C1 0.035(3) 0.041(3) 0.020(2) -0.006(2) 0.000(2) 0.013(2)
C2 0.051(4) 0.032(3) 0.019(2) -0.0015(19) 0.005(2) 0.009(2)
C3 0.046(3) 0.033(3) 0.024(2) -0.0083(19) -0.005(2) -0.010(2)

loop_
_atom_type_symbol
_atom_type_description
_atom_type_scat_dispersion_real
_atom_type_scat_dispersion_imag
_atom_type_scat_source
C C 0.0033 0.0016 'International Tables Vol C Tables 4.2.6.8 and 6.1.1.4'
H H 0.0000 0.0000 'International Tables Vol C Tables 4.2.6.8 and 6.1.1.4'
N N 0.0061 0.0033 'International Tables Vol C Tables 4.2.6.8 and 6.1.1.4'
O O 0.0106 0.0060 'International Tables Vol C Tables 4.2.6.8 and 6.1.1.4'
Co Co 0.3494 0.9721 'International Tables Vol C Tables 4.2.6.8 and 6.1.1.4'

loop_
_geom_angle_atom_site_label_1
_geom_angle_atom_site_label_2
_geom_angle_atom_site_label_3
_geom_angle
_geom_angle_site_symmetry_3
N4 Co1 N5 93.42(16) .
N4 Co1 N6 90.94(18) .
N5 Co1 N6 85.85(17) .
N4 Co1 N3 85.89(18) .
N5 Co1 N3 88.88(17) .
N6 Co1 N3 173.68(17) .
N4 Co1 N1 174.36(15) .
N5 Co1 N1 91.59(16) .
N6 Co1 N1 92.02(18) .
N3 Co1 N1 91.60(18) .
N4 Co1 N2 90.16(16) .
N5 Co1 N2 175.07(16) .
N6 Co1 N2 90.70(17) .
N3 Co1 N2 94.78(17) .
N1 Co1 N2 85.01(15) .
O2 C7 O1 126.1(5) .
O2 C7 C8 117.2(5) .
O1 C7 C8 116.7(4) .
O3 C8 O4 125.6(4) .
O3 C8 C7 117.3(4) .
O4 C8 C7 117.2(4) .
O5 C9 O6 126.7(5) .
O5 C9 C9 118.2(5) 2_656
O6 C9 C9 115.1(6) 2_656
C3 N3 Co1 108.5(3) .
C3 N3 H3A 110.0 .
Co1 N3 H3A 110.0 .
C3 N3 H3B 110.0 .
Co1 N3 H3B 110.0 .
H3A N3 H3B 108.4 .
C6 N6 Co1 109.4(3) .
C6 N6 H6A 109.8 .
Co1 N6 H6A 109.8 .
C6 N6 H6B 109.8 .
Co1 N6 H6B 109.8 .
H6A N6 H6B 108.2 .
C5 N5 Co1 109.6(3) .
C5 N5 H5A 109.7 .
Co1 N5 H5A 109.7 .
C5 N5 H5B 109.7 .
Co1 N5 H5B 109.7 .
H5A N5 H5B 108.2 .
C2 N2 Co1 110.1(3) .
C2 N2 H2A 109.6 .
Co1 N2 H2A 109.6 .
C2 N2 H2B 109.6 .
Co1 N2 H2B 109.6 .
H2A N2 H2B 108.2 .
C1 N1 Co1 108.8(3) .
C1 N1 H1A 109.9 .
Co1 N1 H1A 109.9 .
C1 N1 H1B 109.9 .
Co1 N1 H1B 109.9 .
H1A N1 H1B 108.3 .
C4 N4 Co1 109.7(3) .
C4 N4 H4A 109.7 .
Co1 N4 H4A 109.7 .
C4 N4 H4B 109.7 .
Co1 N4 H4B 109.7 .
H4A N4 H4B 108.2 .
N5 C5 C6 105.7(3) .
N5 C5 H5C 110.6 .
C6 C5 H5C 110.6 .
N5 C5 H5D 110.6 .
C6 C5 H5D 110.6 .
H5C C5 H5D 108.7 .
N4 C4 C3 107.1(4) .
N4 C4 H4C 110.3 .
C3 C4 H4C 110.3 .
N4 C4 H4D 110.3 .
C3 C4 H4D 110.3 .
H4C C4 H4D 108.5 .
N6 C6 C5 108.5(4) .
N6 C6 H6C 110.0 .
C5 C6 H6C 110.0 .
N6 C6 H6D 110.0 .
C5 C6 H6D 110.0 .
H6C C6 H6D 108.4 .
N1 C1 C2 106.6(4) .
N1 C1 H1C 110.4 .
C2 C1 H1C 110.4 .
N1 C1 H1D 110.4 .
C2 C1 H1D 110.4 .
H1C C1 H1D 108.6 .
N2 C2 C1 106.9(4) .
N2 C2 H2C 110.3 .
C1 C2 H2C 110.3 .
N2 C2 H2D 110.3 .
C1 C2 H2D 110.3 .
H2C C2 H2D 108.6 .
N3 C3 C4 106.2(4) .
N3 C3 H3C 110.5 .
C4 C3 H3C 110.5 .
N3 C3 H3D 110.5 .
C4 C3 H3D 110.5 .
H3C C3 H3D 108.7 .

loop_
_geom_bond_atom_site_label_1
_geom_bond_atom_site_label_2
_geom_bond_distance
_geom_bond_site_symmetry_2
Co1 N4 1.959(4) .
Co1 N5 1.962(4) .
Co1 N6 1.963(4) .
Co1 N3 1.966(4) .
Co1 N1 1.970(4) .
Co1 N2 1.981(4) .
O1 C7 1.257(7) .
O3 C8 1.253(6) .
O2 C7 1.244(6) .
O4 C8 1.264(6) .
O5 C9 1.236(7) .
C7 C8 1.567(6) .
C9 O6 1.273(6) .
C9 C9 1.585(10) 2_656
N3 C3 1.501(7) .
N3 H3A 0.9200 .
N3 H3B 0.9200 .
N6 C6 1.496(6) .
N6 H6A 0.9200 .
N6 H6B 0.9200 .
N5 C5 1.484(6) .
N5 H5A 0.9200 .
N5 H5B 0.9200 .
N2 C2 1.487(6) .
N2 H2A 0.9200 .
N2 H2B 0.9200 .
N1 C1 1.488(6) .
N1 H1A 0.9200 .
N1 H1B 0.9200 .
N4 C4 1.481(7) .
N4 H4A 0.9200 .
N4 H4B 0.9200 .
C5 C6 1.519(6) .
C5 H5C 0.9900 .
C5 H5D 0.9900 .
C4 C3 1.514(8) .
C4 H4C 0.9900 .
C4 H4D 0.9900 .
C6 H6C 0.9900 .
C6 H6D 0.9900 .
C1 C2 1.512(7) .
C1 H1C 0.9900 .
C1 H1D 0.9900 .
C2 H2C 0.9900 .
C2 H2D 0.9900 .
C3 H3C 0.9900 .
C3 H3D 0.9900 .
O1W O3W 0.899(19) .
O2W O4W 0.682(13) .

loop_
_geom_hbond_atom_site_label_D
_geom_hbond_atom_site_label_H
_geom_hbond_atom_site_label_A
_geom_hbond_distance_DH
_geom_hbond_distance_HA
_geom_hbond_distance_DA
_geom_hbond_angle_DHA
_geom_hbond_site_symmetry_A
N1 H1A O4 0.92 1.98 2.895(6) 175.0 1_545
N1 H1B O4 0.92 2.01 2.880(5) 158.3 2_765
N2 H2A O5 0.92 1.96 2.854(6) 164.0 1_655
N2 H2B O5 0.92 2.27 3.019(5) 138.0 2_656
N2 H2B O1W 0.92 2.35 3.136(11) 143.6 2_656
N2 H2B O3W 0.92 2.34 2.99(2) 127.0 2_656
N3 H3B O3 0.92 2.16 3.044(5) 160.1 2_765
N3 H3A O6 0.92 1.98 2.848(5) 157.5 1_655
N4 H4A O1 0.92 1.95 2.848(5) 165.1 .
N4 H4B O5 0.92 1.98 2.860(6) 160.4 2_656
N4 H4B O6 0.92 2.55 3.182(7) 126.2 .
N5 H5A O1 0.92 2.25 3.083(6) 150.9 .
N5 H5A O3 0.92 2.25 2.949(5) 131.9 .
N5 H5B O3 0.92 2.10 2.992(5) 162.5 2_765
N6 H6A O2 0.92 2.13 2.936(6) 146.3 1_545
N6 H6A O4 0.92 2.42 3.132(5) 134.6 1_545
N6 H6B O6 0.92 2.02 2.856(6) 150.2 .
N6 H6B O1W 0.92 2.66 3.272(10) 124.3 2_656
